data_4336210
loop_
_publ_author_name
'Rui F. Munh\'a'
'Ryan A. Zarkesh'
'Alan F. Heyduk'

_publ_section_title
;
 Tuning the Electronic and Steric Parameters of a Redox-Active Tris(amido)
 Ligand
;
_journal_name_full 'Inorganic Chemistry'
_journal_page_first 11244
_journal_page_last 11255
_journal_paper_doi 10.1021/ic401496w
_journal_volume 52
_journal_year 2013
_chemical_formula_sum 'C18 H22 Cl2 N3 Ta'
_chemical_formula_weight 532.24
_chemical_name_systematic
; 
 ? 
;
_space_group_IT_number 14
_symmetry_cell_setting monoclinic
_symmetry_space_group_name_Hall '-P 2ybc'
_symmetry_space_group_name_H-M 'P 1 21/c 1'
_atom_sites_solution_hydrogens geom
_atom_sites_solution_primary direct
_atom_sites_solution_secondary difmap
_audit_creation_method SHELXL-97
_cell_angle_alpha 90.00
_cell_angle_beta 94.6604(16)
_cell_angle_gamma 90.00
_cell_formula_units_Z 8
_cell_length_a 11.2405(15)
_cell_length_b 22.330(3)
_cell_length_c 14.758(2)
_cell_measurement_reflns_used 9920
_cell_measurement_temperature 88(2)
_cell_measurement_theta_max 28.52
_cell_measurement_theta_min 2.38
_cell_volume 3692.0(9)
_computing_cell_refinement 'Bruker SMART APEX2/SAINT'
_computing_data_collection 'Bruker SMART APEX2'
_computing_data_reduction 'Bruker SAINT'
_computing_molecular_graphics 'Bruker SHELXTL'
_computing_publication_material 'Bruker SHELXTL'
_computing_structure_refinement 'SHELXL-97 (Sheldrick, 2008)'
_computing_structure_solution 'SHELXS-97 (Sheldrick, 2008)'
_diffrn_ambient_temperature 88(2)
_diffrn_measured_fraction_theta_full 0.948
_diffrn_measured_fraction_theta_max 0.948
_diffrn_measurement_device_type 'Bruker SMART APEX II CCD'
_diffrn_measurement_method 'phi and omega'
_diffrn_radiation_monochromator graphite
_diffrn_radiation_source 'fine-focus sealed tube'
_diffrn_radiation_type MoK\a
_diffrn_radiation_wavelength 0.71073
_diffrn_reflns_av_R_equivalents 0.0332
_diffrn_reflns_av_sigmaI/netI 0.0275
_diffrn_reflns_limit_h_max 14
_diffrn_reflns_limit_h_min -15
_diffrn_reflns_limit_k_max 30
_diffrn_reflns_limit_k_min -30
_diffrn_reflns_limit_l_max 19
_diffrn_reflns_limit_l_min -19
_diffrn_reflns_number 43506
_diffrn_reflns_theta_full 28.81
_diffrn_reflns_theta_max 28.81
_diffrn_reflns_theta_min 1.82
_exptl_absorpt_coefficient_mu 6.248
_exptl_absorpt_correction_T_max 0.8347
_exptl_absorpt_correction_T_min 0.5465
_exptl_absorpt_correction_type multi-scan
_exptl_absorpt_process_details 'Bruker SADABS'
_exptl_crystal_colour red
_exptl_crystal_density_diffrn 1.915
_exptl_crystal_density_meas ?
_exptl_crystal_description plate
_exptl_crystal_F_000 2064
_exptl_crystal_size_max 0.11
_exptl_crystal_size_mid 0.09
_exptl_crystal_size_min 0.03
_refine_diff_density_max 4.986
_refine_diff_density_min -0.811
_refine_diff_density_rms 0.136
_refine_ls_extinction_method none
_refine_ls_goodness_of_fit_ref 1.096
_refine_ls_hydrogen_treatment constr
_refine_ls_matrix_type full
_refine_ls_number_parameters 441
_refine_ls_number_reflns 9122
_refine_ls_number_restraints 0
_refine_ls_restrained_S_all 1.096
_refine_ls_R_factor_all 0.0342
_refine_ls_R_factor_gt 0.0271
_refine_ls_shift/su_max 0.004
_refine_ls_shift/su_mean 0.000
_refine_ls_structure_factor_coef Fsqd
_refine_ls_weighting_details 'calc w=1/[\s^2^(Fo^2^)+(0.0166P)^2^+13.8396P] where P=(Fo^2^+2Fc^2^)/3'
_refine_ls_weighting_scheme calc
_refine_ls_wR_factor_gt 0.0558
_refine_ls_wR_factor_ref 0.0577
_reflns_number_gt 8058
_reflns_number_total 9122
_reflns_threshold_expression >2sigma(I)
_cod_data_source_file ic401496w_si_002_1.cif
_cod_data_source_block afh324
_cod_depositor_comments
;
The following automatic conversions were performed:

'_exptl_crystal_density_meas' value 'none' was changed to '?' - the
value is perceived as not measured.

Automatic conversion script
Id: cif_fix_values 3008 2015-01-20 13:52:24Z robertas 
;
_cod_original_cell_volume 3692.2(9)
_cod_database_code 4336210

loop_
_symmetry_equiv_pos_as_xyz
'x, y, z'
'-x, y+1/2, -z+1/2'
'-x, -y, -z'
'x, -y-1/2, z-1/2'

loop_
_atom_site_label
_atom_site_type_symbol
_atom_site_fract_x
_atom_site_fract_y
_atom_site_fract_z
_atom_site_U_iso_or_equiv
_atom_site_adp_type
_atom_site_occupancy
_atom_site_symmetry_multiplicity
_atom_site_calc_flag
_atom_site_refinement_flags
Ta1 Ta -0.156087(13) 0.649784(7) 1.162850(10) 0.01158(4) Uani 1 1 d .
Ta2 Ta 0.307034(14) 0.107391(7) 1.723152(10) 0.01304(4) Uani 1 1 d .
Cl2 Cl -0.15598(9) 0.59287(4) 1.03214(6) 0.01896(19) Uani 1 1 d .
Cl1 Cl -0.16346(9) 0.75292(4) 1.14714(6) 0.01814(18) Uani 1 1 d .
Cl3 Cl 0.33439(8) 0.01817(4) 1.64725(7) 0.01927(19) Uani 1 1 d .
Cl4 Cl 0.31738(9) 0.10072(4) 1.88094(6) 0.0214(2) Uani 1 1 d .
N1 N -0.1492(3) 0.60446(14) 1.2876(2) 0.0128(6) Uani 1 1 d .
N2 N -0.3228(3) 0.63397(14) 1.1882(2) 0.0136(6) Uani 1 1 d .
N3 N 0.0146(3) 0.64099(14) 1.2043(2) 0.0138(6) Uani 1 1 d .
N4 N 0.2744(3) 0.18818(14) 1.6523(2) 0.0139(6) Uani 1 1 d .
N5 N 0.1331(3) 0.11395(14) 1.6988(2) 0.0146(6) Uani 1 1 d .
N6 N 0.4645(3) 0.14296(14) 1.7082(2) 0.0156(6) Uani 1 1 d .
C1 C -0.2569(3) 0.58156(16) 1.3174(2) 0.0134(7) Uani 1 1 d .
C2 C -0.3570(3) 0.60009(16) 1.2605(2) 0.0145(7) Uani 1 1 d .
C3 C -0.4718(3) 0.58254(18) 1.2779(3) 0.0166(8) Uani 1 1 d .
H3A H -0.5386 0.5963 1.2401 0.020 Uiso 1 1 calc R
C4 C -0.4885(4) 0.54475(17) 1.3508(3) 0.0181(8) Uani 1 1 d .
H4A H -0.5667 0.5331 1.3636 0.022 Uiso 1 1 calc R
C5 C -0.3900(4) 0.52442(17) 1.4045(3) 0.0185(8) Uani 1 1 d .
H5A H -0.4013 0.4978 1.4532 0.022 Uiso 1 1 calc R
C6 C -0.2749(4) 0.54217(17) 1.3885(3) 0.0169(8) Uani 1 1 d .
H6A H -0.2085 0.5275 1.4260 0.020 Uiso 1 1 calc R
C7 C -0.4055(3) 0.65782(17) 1.1135(3) 0.0162(8) Uani 1 1 d .
H7A H -0.3535 0.6778 1.0706 0.019 Uiso 1 1 calc R
C8 C -0.4726(4) 0.60895(19) 1.0581(3) 0.0216(8) Uani 1 1 d .
H8A H -0.4164 0.5777 1.0427 0.032 Uiso 1 1 calc R
H8B H -0.5108 0.6263 1.0021 0.032 Uiso 1 1 calc R
H8C H -0.5336 0.5915 1.0938 0.032 Uiso 1 1 calc R
C9 C -0.4849(4) 0.70742(19) 1.1471(3) 0.0220(9) Uani 1 1 d .
H9A H -0.4348 0.7397 1.1742 0.033 Uiso 1 1 calc R
H9B H -0.5346 0.6911 1.1927 0.033 Uiso 1 1 calc R
H9C H -0.5362 0.7233 1.0958 0.033 Uiso 1 1 calc R
C10 C -0.0376(3) 0.59767(16) 1.3376(3) 0.0139(7) Uani 1 1 d .
C11 C 0.0578(4) 0.61670(16) 1.2875(3) 0.0149(7) Uani 1 1 d .
C12 C 0.1755(4) 0.61193(17) 1.3233(3) 0.0173(8) Uani 1 1 d .
H12A H 0.2389 0.6226 1.2877 0.021 Uiso 1 1 calc R
C13 C 0.1996(4) 0.59145(18) 1.4119(3) 0.0187(8) Uani 1 1 d .
H13A H 0.2800 0.5872 1.4365 0.022 Uiso 1 1 calc R
C14 C 0.1073(4) 0.57720(18) 1.4643(3) 0.0194(8) Uani 1 1 d .
H14A H 0.1247 0.5653 1.5257 0.023 Uiso 1 1 calc R
C15 C -0.0121(4) 0.58007(16) 1.4281(3) 0.0160(8) Uani 1 1 d .
H15A H -0.0749 0.5702 1.4648 0.019 Uiso 1 1 calc R
C16 C 0.0905(3) 0.66677(17) 1.1370(3) 0.0153(7) Uani 1 1 d .
H16A H 0.0337 0.6807 1.0857 0.018 Uiso 1 1 calc R
C17 C 0.1568(4) 0.72304(19) 1.1718(3) 0.0219(9) Uani 1 1 d .
H17A H 0.1007 0.7504 1.1980 0.033 Uiso 1 1 calc R
H17B H 0.1924 0.7429 1.1213 0.033 Uiso 1 1 calc R
H17C H 0.2199 0.7119 1.2185 0.033 Uiso 1 1 calc R
C18 C 0.1693(4) 0.62040(18) 1.0954(3) 0.0204(8) Uani 1 1 d .
H18A H 0.1194 0.5879 1.0685 0.031 Uiso 1 1 calc R
H18B H 0.2264 0.6041 1.1427 0.031 Uiso 1 1 calc R
H18C H 0.2128 0.6394 1.0481 0.031 Uiso 1 1 calc R
C19 C 0.1554(3) 0.20578(16) 1.6302(2) 0.0142(7) Uani 1 1 d .
C20 C 0.0736(3) 0.16163(16) 1.6549(2) 0.0140(7) Uani 1 1 d .
C21 C -0.0483(3) 0.16819(17) 1.6354(3) 0.0169(8) Uani 1 1 d .
H21A H -0.1014 0.1375 1.6511 0.020 Uiso 1 1 calc R
C22 C -0.0926(3) 0.22021(18) 1.5925(3) 0.0177(8) Uani 1 1 d .
H22A H -0.1758 0.2247 1.5770 0.021 Uiso 1 1 calc R
C23 C -0.0145(4) 0.26504(18) 1.5730(3) 0.0195(8) Uani 1 1 d .
H23A H -0.0449 0.3010 1.5455 0.023 Uiso 1 1 calc R
C24 C 0.1080(4) 0.25872(18) 1.5927(3) 0.0192(8) Uani 1 1 d .
H24A H 0.1598 0.2908 1.5805 0.023 Uiso 1 1 calc R
C25 C 0.0720(4) 0.06113(17) 1.7347(3) 0.0168(8) Uani 1 1 d .
H25A H 0.1371 0.0347 1.7624 0.020 Uiso 1 1 calc R
C26 C -0.0031(4) 0.07804(19) 1.8125(3) 0.0234(9) Uani 1 1 d .
H26A H 0.0456 0.1015 1.8578 0.035 Uiso 1 1 calc R
H26B H -0.0312 0.0416 1.8409 0.035 Uiso 1 1 calc R
H26C H -0.0718 0.1019 1.7887 0.035 Uiso 1 1 calc R
C27 C 0.0059(4) 0.02386(18) 1.6602(3) 0.0200(8) Uani 1 1 d .
H27A H 0.0594 0.0152 1.6126 0.030 Uiso 1 1 calc R
H27B H -0.0636 0.0462 1.6339 0.030 Uiso 1 1 calc R
H27C H -0.0206 -0.0138 1.6860 0.030 Uiso 1 1 calc R
C28 C 0.3744(3) 0.22161(16) 1.6272(2) 0.0138(7) Uani 1 1 d .
C29 C 0.4829(3) 0.19581(16) 1.6613(2) 0.0138(7) Uani 1 1 d .
C30 C 0.5918(4) 0.22268(17) 1.6464(3) 0.0175(8) Uani 1 1 d .
H30A H 0.6646 0.2050 1.6702 0.021 Uiso 1 1 calc R
C31 C 0.5932(4) 0.27526(17) 1.5968(3) 0.0183(8) Uani 1 1 d .
H31A H 0.6667 0.2946 1.5883 0.022 Uiso 1 1 calc R
C32 C 0.4873(4) 0.29950(18) 1.5597(3) 0.0211(8) Uani 1 1 d .
H32A H 0.4888 0.3350 1.5244 0.025 Uiso 1 1 calc R
C33 C 0.3783(4) 0.27278(18) 1.5730(3) 0.0197(8) Uani 1 1 d .
H33A H 0.3065 0.2893 1.5453 0.024 Uiso 1 1 calc R
C34 C 0.5610(4) 0.10432(17) 1.7504(3) 0.0183(8) Uani 1 1 d .
H34A H 0.5191 0.0703 1.7782 0.022 Uiso 1 1 calc R
C35 C 0.6332(4) 0.13484(19) 1.8298(3) 0.0229(9) Uani 1 1 d .
H35A H 0.5786 0.1526 1.8708 0.034 Uiso 1 1 calc R
H35B H 0.6832 0.1663 1.8064 0.034 Uiso 1 1 calc R
H35C H 0.6840 0.1052 1.8630 0.034 Uiso 1 1 calc R
C36 C 0.6372(4) 0.0756(2) 1.6818(3) 0.0248(9) Uani 1 1 d .
H36A H 0.5854 0.0590 1.6313 0.037 Uiso 1 1 calc R
H36B H 0.6854 0.0435 1.7113 0.037 Uiso 1 1 calc R
H36C H 0.6899 0.1059 1.6584 0.037 Uiso 1 1 calc R

loop_
_atom_site_aniso_label
_atom_site_aniso_U_11
_atom_site_aniso_U_22
_atom_site_aniso_U_33
_atom_site_aniso_U_23
_atom_site_aniso_U_13
_atom_site_aniso_U_12
Ta1 0.01304(7) 0.01126(7) 0.01024(7) 0.00099(5) -0.00023(5) -0.00015(5)
Ta2 0.01424(8) 0.01090(7) 0.01360(7) 0.00142(5) -0.00123(5) -0.00027(6)
Cl2 0.0214(5) 0.0194(5) 0.0159(4) -0.0018(3) 0.0000(4) 0.0000(4)
Cl1 0.0215(5) 0.0132(4) 0.0194(5) -0.0005(3) 0.0000(4) 0.0001(3)
Cl3 0.0190(5) 0.0152(4) 0.0230(5) -0.0024(4) -0.0021(4) 0.0014(4)
Cl4 0.0259(5) 0.0223(5) 0.0155(4) 0.0017(4) -0.0022(4) -0.0005(4)
N1 0.0128(15) 0.0114(15) 0.0139(15) 0.0012(12) -0.0013(12) -0.0001(12)
N2 0.0137(15) 0.0146(15) 0.0123(15) 0.0009(12) 0.0009(12) -0.0015(12)
N3 0.0144(15) 0.0140(16) 0.0129(15) 0.0001(12) -0.0004(12) 0.0000(12)
N4 0.0146(15) 0.0122(15) 0.0147(15) 0.0018(12) 0.0008(12) -0.0007(12)
N5 0.0166(16) 0.0112(15) 0.0157(16) 0.0005(12) -0.0004(12) 0.0000(12)
N6 0.0147(16) 0.0137(16) 0.0178(16) 0.0026(12) -0.0018(12) -0.0012(12)
C1 0.0158(18) 0.0104(17) 0.0141(17) -0.0033(13) 0.0021(14) -0.0001(14)
C2 0.0175(19) 0.0120(18) 0.0138(18) -0.0013(14) 0.0001(14) -0.0005(14)
C3 0.0156(19) 0.0189(19) 0.0148(18) -0.0012(15) -0.0020(15) 0.0016(15)
C4 0.020(2) 0.0161(19) 0.0186(19) -0.0063(15) 0.0049(15) -0.0052(15)
C5 0.024(2) 0.0150(19) 0.0164(19) 0.0015(15) 0.0033(16) -0.0048(15)
C6 0.022(2) 0.0130(18) 0.0163(19) 0.0011(14) 0.0021(15) 0.0022(15)
C7 0.0133(18) 0.0186(19) 0.0162(18) 0.0017(15) -0.0012(14) -0.0002(14)
C8 0.020(2) 0.027(2) 0.018(2) 0.0004(16) -0.0032(16) -0.0032(17)
C9 0.019(2) 0.021(2) 0.026(2) 0.0015(17) 0.0006(17) 0.0048(16)
C10 0.0156(18) 0.0104(17) 0.0152(18) 0.0001(13) -0.0012(14) 0.0007(14)
C11 0.0198(19) 0.0107(17) 0.0142(18) -0.0003(14) 0.0005(15) 0.0015(14)
C12 0.0162(19) 0.0152(18) 0.021(2) -0.0001(15) 0.0018(15) 0.0045(15)
C13 0.0174(19) 0.0185(19) 0.0191(19) -0.0019(15) -0.0054(15) 0.0033(15)
C14 0.025(2) 0.017(2) 0.0159(19) 0.0025(15) -0.0038(16) 0.0034(16)
C15 0.021(2) 0.0122(18) 0.0141(18) 0.0019(14) -0.0011(15) 0.0008(15)
C16 0.0150(18) 0.0184(19) 0.0132(18) -0.0003(14) 0.0047(14) -0.0023(14)
C17 0.021(2) 0.022(2) 0.023(2) -0.0023(16) 0.0027(16) -0.0039(16)
C18 0.021(2) 0.019(2) 0.022(2) -0.0005(16) 0.0047(16) 0.0001(16)
C19 0.0180(19) 0.0124(18) 0.0121(17) -0.0035(14) 0.0003(14) 0.0004(14)
C20 0.0180(19) 0.0137(18) 0.0104(17) -0.0021(13) 0.0013(14) 0.0012(14)
C21 0.0169(19) 0.0153(18) 0.0188(19) -0.0007(15) 0.0039(15) -0.0005(15)
C22 0.0141(18) 0.020(2) 0.0188(19) -0.0019(15) 0.0003(15) 0.0018(15)
C23 0.022(2) 0.0141(19) 0.022(2) 0.0016(15) -0.0003(16) 0.0045(15)
C24 0.022(2) 0.0142(19) 0.021(2) 0.0005(15) 0.0008(16) -0.0019(15)
C25 0.0194(19) 0.0114(18) 0.0198(19) 0.0019(14) 0.0022(15) -0.0005(14)
C26 0.027(2) 0.023(2) 0.021(2) 0.0040(17) 0.0056(17) -0.0002(17)
C27 0.022(2) 0.0153(19) 0.023(2) 0.0024(16) 0.0005(16) -0.0030(15)
C28 0.0155(18) 0.0119(17) 0.0137(18) -0.0039(14) -0.0001(14) -0.0025(14)
C29 0.0155(18) 0.0118(17) 0.0139(17) -0.0007(14) 0.0011(14) -0.0009(14)
C30 0.0161(19) 0.0155(19) 0.020(2) 0.0010(15) -0.0017(15) -0.0004(15)
C31 0.020(2) 0.0149(19) 0.021(2) -0.0011(15) 0.0026(16) -0.0040(15)
C32 0.024(2) 0.0153(19) 0.023(2) 0.0046(16) 0.0000(17) -0.0012(16)
C33 0.020(2) 0.017(2) 0.022(2) 0.0034(15) 0.0000(16) 0.0025(15)
C34 0.019(2) 0.0147(19) 0.020(2) 0.0036(15) -0.0017(16) 0.0018(15)
C35 0.020(2) 0.021(2) 0.027(2) 0.0033(17) -0.0044(17) -0.0024(16)
C36 0.018(2) 0.026(2) 0.030(2) 0.0078(18) 0.0009(17) 0.0050(17)

loop_
_atom_type_symbol
_atom_type_description
_atom_type_scat_dispersion_real
_atom_type_scat_dispersion_imag
_atom_type_scat_source
C C 0.0033 0.0016 'International Tables Vol C Tables 4.2.6.8 and 6.1.1.4'
H H 0.0000 0.0000 'International Tables Vol C Tables 4.2.6.8 and 6.1.1.4'
N N 0.0061 0.0033 'International Tables Vol C Tables 4.2.6.8 and 6.1.1.4'
Cl Cl 0.1484 0.1585 'International Tables Vol C Tables 4.2.6.8 and 6.1.1.4'
Ta Ta -0.7052 6.5227 'International Tables Vol C Tables 4.2.6.8 and 6.1.1.4'

loop_
_geom_angle_atom_site_label_1
_geom_angle_atom_site_label_2
_geom_angle_atom_site_label_3
_geom_angle
N2 Ta1 N3 146.85(13)
N2 Ta1 N1 73.45(12)
N3 Ta1 N1 73.40(12)
N2 Ta1 Cl2 97.17(9)
N3 Ta1 Cl2 97.90(9)
N1 Ta1 Cl2 117.72(9)
N2 Ta1 Cl1 99.80(9)
N3 Ta1 Cl1 98.97(9)
N1 Ta1 Cl1 124.50(9)
Cl2 Ta1 Cl1 117.78(3)
N5 Ta2 N6 147.13(13)
N5 Ta2 N4 73.39(12)
N6 Ta2 N4 73.75(13)
N5 Ta2 Cl3 98.32(9)
N6 Ta2 Cl3 97.87(10)
N4 Ta2 Cl3 121.46(9)
N5 Ta2 Cl4 98.98(10)
N6 Ta2 Cl4 99.53(10)
N4 Ta2 Cl4 123.03(9)
Cl3 Ta2 Cl4 115.51(4)
C10 N1 C1 123.0(3)
C10 N1 Ta1 118.6(2)
C1 N1 Ta1 118.3(2)
C2 N2 C7 124.9(3)
C2 N2 Ta1 124.8(3)
C7 N2 Ta1 110.0(2)
C11 N3 C16 124.4(3)
C11 N3 Ta1 124.9(3)
C16 N3 Ta1 110.6(2)
C19 N4 C28 123.3(3)
C19 N4 Ta2 118.6(2)
C28 N4 Ta2 118.0(2)
C20 N5 C25 123.8(3)
C20 N5 Ta2 125.2(3)
C25 N5 Ta2 110.9(2)
C29 N6 C34 124.6(3)
C29 N6 Ta2 124.7(3)
C34 N6 Ta2 110.6(2)
C6 C1 C2 118.4(4)
C6 C1 N1 129.8(3)
C2 C1 N1 111.7(3)
N2 C2 C3 127.9(3)
N2 C2 C1 111.1(3)
C3 C2 C1 120.9(3)
C2 C3 C4 119.9(4)
C5 C4 C3 119.2(4)
C4 C5 C6 121.4(4)
C5 C6 C1 120.0(4)
N2 C7 C8 113.2(3)
N2 C7 C9 111.5(3)
C8 C7 C9 114.5(3)
C15 C10 N1 129.4(4)
C15 C10 C11 118.5(3)
N1 C10 C11 111.9(3)
C12 C11 N3 128.3(4)
C12 C11 C10 121.1(3)
N3 C11 C10 110.6(3)
C11 C12 C13 119.4(4)
C14 C13 C12 120.2(4)
C13 C14 C15 121.0(4)
C10 C15 C14 119.4(4)
N3 C16 C18 113.1(3)
N3 C16 C17 112.7(3)
C18 C16 C17 114.2(3)
C24 C19 N4 130.9(4)
C24 C19 C20 117.3(3)
N4 C19 C20 111.8(3)
C21 C20 N5 127.5(4)
C21 C20 C19 121.7(3)
N5 C20 C19 110.8(3)
C20 C21 C22 119.6(4)
C23 C22 C21 119.3(4)
C22 C23 C24 121.3(4)
C23 C24 C19 120.6(4)
N5 C25 C27 112.8(3)
N5 C25 C26 111.9(3)
C27 C25 C26 114.3(3)
C33 C28 C29 118.3(4)
C33 C28 N4 129.8(4)
C29 C28 N4 111.9(3)
N6 C29 C30 127.6(3)
N6 C29 C28 111.5(3)
C30 C29 C28 120.9(3)
C31 C30 C29 119.7(4)
C32 C31 C30 119.8(4)
C31 C32 C33 121.1(4)
C32 C33 C28 120.1(4)
N6 C34 C36 113.5(3)
N6 C34 C35 112.7(3)
C36 C34 C35 113.9(4)

loop_
_geom_bond_atom_site_label_1
_geom_bond_atom_site_label_2
_geom_bond_distance
Ta1 N2 1.973(3)
Ta1 N3 1.976(3)
Ta1 N1 2.097(3)
Ta1 Cl2 2.3101(10)
Ta1 Cl1 2.3156(10)
Ta2 N5 1.965(3)
Ta2 N6 1.968(3)
Ta2 N4 2.102(3)
Ta2 Cl3 2.3184(10)
Ta2 Cl4 2.3269(10)
N1 C10 1.410(5)
N1 C1 1.417(5)
N2 C2 1.388(5)
N2 C7 1.482(5)
N3 C11 1.393(5)
N3 C16 1.478(5)
N4 C19 1.407(5)
N4 C28 1.424(5)
N5 C20 1.389(5)
N5 C25 1.484(5)
N6 C29 1.392(5)
N6 C34 1.483(5)
C1 C6 1.397(5)
C1 C2 1.410(5)
C2 C3 1.392(5)
C3 C4 1.393(6)
C4 C5 1.384(6)
C5 C6 1.392(6)
C7 C8 1.526(5)
C7 C9 1.530(5)
C10 C15 1.400(5)
C10 C11 1.417(5)
C11 C12 1.388(5)
C12 C13 1.391(5)
C13 C14 1.381(6)
C14 C15 1.404(5)
C16 C18 1.524(5)
C16 C17 1.529(5)
C19 C24 1.393(5)
C19 C20 1.415(5)
C20 C21 1.385(5)
C21 C22 1.395(5)
C22 C23 1.377(6)
C23 C24 1.391(6)
C25 C27 1.524(5)
C25 C26 1.526(6)
C28 C33 1.397(5)
C28 C29 1.405(5)
C29 C30 1.397(5)
C30 C31 1.385(5)
C31 C32 1.380(6)
C32 C33 1.390(6)
C34 C36 1.520(6)
C34 C35 1.531(6)

loop_
_geom_torsion_atom_site_label_1
_geom_torsion_atom_site_label_2
_geom_torsion_atom_site_label_3
_geom_torsion_atom_site_label_4
_geom_torsion
N2 Ta1 N1 C10 -173.6(3)
N3 Ta1 N1 C10 6.6(3)
Cl2 Ta1 N1 C10 96.9(3)
Cl1 Ta1 N1 C10 -82.9(3)
N2 Ta1 N1 C1 7.0(2)
N3 Ta1 N1 C1 -172.8(3)
Cl2 Ta1 N1 C1 -82.5(3)
Cl1 Ta1 N1 C1 97.7(2)
N3 Ta1 N2 C2 -5.7(4)
N1 Ta1 N2 C2 -6.0(3)
Cl2 Ta1 N2 C2 110.8(3)
Cl1 Ta1 N2 C2 -129.3(3)
N3 Ta1 N2 C7 -179.5(2)
N1 Ta1 N2 C7 -179.8(3)
Cl2 Ta1 N2 C7 -63.0(2)
Cl1 Ta1 N2 C7 56.9(2)
N2 Ta1 N3 C11 -4.8(4)
N1 Ta1 N3 C11 -4.4(3)
Cl2 Ta1 N3 C11 -121.1(3)
Cl1 Ta1 N3 C11 119.0(3)
N2 Ta1 N3 C16 178.3(2)
N1 Ta1 N3 C16 178.7(3)
Cl2 Ta1 N3 C16 62.0(2)
Cl1 Ta1 N3 C16 -57.9(2)
N5 Ta2 N4 C19 3.3(3)
N6 Ta2 N4 C19 -177.6(3)
Cl3 Ta2 N4 C19 93.0(3)
Cl4 Ta2 N4 C19 -86.7(3)
N5 Ta2 N4 C28 -175.2(3)
N6 Ta2 N4 C28 3.9(3)
Cl3 Ta2 N4 C28 -85.5(3)
Cl4 Ta2 N4 C28 94.8(3)
N6 Ta2 N5 C20 -3.2(4)
N4 Ta2 N5 C20 -1.5(3)
Cl3 Ta2 N5 C20 -122.0(3)
Cl4 Ta2 N5 C20 120.4(3)
N6 Ta2 N5 C25 177.6(2)
N4 Ta2 N5 C25 179.3(3)
Cl3 Ta2 N5 C25 58.8(2)
Cl4 Ta2 N5 C25 -58.8(2)
N5 Ta2 N6 C29 -1.1(5)
N4 Ta2 N6 C29 -2.8(3)
Cl3 Ta2 N6 C29 117.7(3)
Cl4 Ta2 N6 C29 -124.6(3)
N5 Ta2 N6 C34 -178.6(2)
N4 Ta2 N6 C34 179.7(3)
Cl3 Ta2 N6 C34 -59.8(2)
Cl4 Ta2 N6 C34 57.9(2)
C10 N1 C1 C6 -10.9(6)
Ta1 N1 C1 C6 168.5(3)
C10 N1 C1 C2 173.4(3)
Ta1 N1 C1 C2 -7.2(4)
C7 N2 C2 C3 -0.7(6)
Ta1 N2 C2 C3 -173.6(3)
C7 N2 C2 C1 176.8(3)
Ta1 N2 C2 C1 3.9(4)
C6 C1 C2 N2 -173.9(3)
N1 C1 C2 N2 2.4(4)
C6 C1 C2 C3 3.8(5)
N1 C1 C2 C3 -179.9(3)
N2 C2 C3 C4 175.4(4)
C1 C2 C3 C4 -1.9(6)
C2 C3 C4 C5 -0.9(6)
C3 C4 C5 C6 1.7(6)
C4 C5 C6 C1 0.3(6)
C2 C1 C6 C5 -3.0(5)
N1 C1 C6 C5 -178.5(4)
C2 N2 C7 C8 -61.6(5)
Ta1 N2 C7 C8 112.3(3)
C2 N2 C7 C9 69.3(5)
Ta1 N2 C7 C9 -116.8(3)
C1 N1 C10 C15 -14.2(6)
Ta1 N1 C10 C15 166.4(3)
C1 N1 C10 C11 171.4(3)
Ta1 N1 C10 C11 -8.0(4)
C16 N3 C11 C12 0.2(6)
Ta1 N3 C11 C12 -176.3(3)
C16 N3 C11 C10 178.0(3)
Ta1 N3 C11 C10 1.5(4)
C15 C10 C11 C12 7.0(5)
N1 C10 C11 C12 -177.9(3)
C15 C10 C11 N3 -170.9(3)
N1 C10 C11 N3 4.2(4)
N3 C11 C12 C13 173.7(4)
C10 C11 C12 C13 -3.9(6)
C11 C12 C13 C14 -1.3(6)
C12 C13 C14 C15 3.3(6)
N1 C10 C15 C14 -179.1(4)
C11 C10 C15 C14 -5.0(5)
C13 C14 C15 C10 0.0(6)
C11 N3 C16 C18 66.4(5)
Ta1 N3 C16 C18 -116.7(3)
C11 N3 C16 C17 -65.1(5)
Ta1 N3 C16 C17 111.8(3)
C28 N4 C19 C24 -8.9(6)
Ta2 N4 C19 C24 172.7(3)
C28 N4 C19 C20 173.8(3)
Ta2 N4 C19 C20 -4.6(4)
C25 N5 C20 C21 -1.5(6)
Ta2 N5 C20 C21 179.4(3)
C25 N5 C20 C19 178.7(3)
Ta2 N5 C20 C19 -0.4(4)
C24 C19 C20 C21 5.6(5)
N4 C19 C20 C21 -176.7(3)
C24 C19 C20 N5 -174.5(3)
N4 C19 C20 N5 3.1(4)
N5 C20 C21 C22 178.4(4)
C19 C20 C21 C22 -1.8(6)
C20 C21 C22 C23 -2.1(6)
C21 C22 C23 C24 1.9(6)
C22 C23 C24 C19 2.2(6)
N4 C19 C24 C23 177.1(4)
C20 C19 C24 C23 -5.8(6)
C20 N5 C25 C27 65.1(5)
Ta2 N5 C25 C27 -115.6(3)
C20 N5 C25 C26 -65.4(5)
Ta2 N5 C25 C26 113.9(3)
C19 N4 C28 C33 -5.4(6)
Ta2 N4 C28 C33 173.0(3)
C19 N4 C28 C29 177.1(3)
Ta2 N4 C28 C29 -4.5(4)
C34 N6 C29 C30 -1.2(6)
Ta2 N6 C29 C30 -178.4(3)
C34 N6 C29 C28 178.4(3)
Ta2 N6 C29 C28 1.3(4)
C33 C28 C29 N6 -175.7(3)
N4 C28 C29 N6 2.1(4)
C33 C28 C29 C30 4.0(6)
N4 C28 C29 C30 -178.2(3)
N6 C29 C30 C31 179.1(4)
C28 C29 C30 C31 -0.5(6)
C29 C30 C31 C32 -2.3(6)
C30 C31 C32 C33 1.5(6)
C31 C32 C33 C28 2.1(6)
C29 C28 C33 C32 -4.8(6)
N4 C28 C33 C32 177.9(4)
C29 N6 C34 C36 -65.3(5)
Ta2 N6 C34 C36 112.2(3)
C29 N6 C34 C35 66.1(5)
Ta2 N6 C34 C35 -116.4(3)
